data_1536542
loop_
_publ_author_name
'Khalili, M.M.'
'Bodak, O.I.'
'Marusin, E.P.'
'Pecharskaya, A.O.'

_publ_section_title
;
 Crystal structures of Er4 Ni13 C4 and U W4 C4
;
_journal_name_full Kristallografiya
_journal_page_first 337
_journal_page_last 341
_journal_volume 35
_journal_year 1990
_chemical_formula_sum 'C4 U2 W4'
_chemical_name_systematic 'U2 W4 C4'
_space_group_IT_number 83
_symmetry_space_group_name_Hall '-P 4'
_symmetry_space_group_name_H-M 'P 4/m'
_cell_angle_alpha 90
_cell_angle_beta 90
_cell_angle_gamma 90
_cell_formula_units_Z 2
_cell_length_a 8.328
_cell_length_b 8.328
_cell_length_c 3.1345
_cell_volume 217.395
_citation_journal_id_ASTM KRISAJ
_cod_data_source_file Khalili_KRISAJ_1990_975.cif
_cod_data_source_block C4U2W4
_cod_original_cell_volume 217.3951
_cod_database_code 1536542

loop_
_symmetry_equiv_pos_as_xyz
x,y,z
-y,x,z
-x,-y,z
y,-x,z
-x,-y,-z
y,-x,-z
x,y,-z
-y,x,-z

loop_
_atom_site_label
_atom_site_type_symbol
_atom_site_fract_x
_atom_site_fract_y
_atom_site_fract_z
_atom_site_occupancy
_atom_site_U_iso_or_equiv
C1 C 0.214 0.103 0.5 1 0.0
W1 W 0.3576 0.1746 0 1 0.0
C2 C 0.325 0.414 0 1 0.0
U1 U 0 0.5 0 1 0.0
U2 U 0.5 0 0.5 1 0.0
W2 W 0.1154 0.3455 0.5 1 0.0
